data_7716118
loop_
_publ_author_name
'Nielsen, Hannah H.'
'Vilari&#xf1;o, Pol'
'Rodr&#xed;guez, Gemma'
'Trepard, Florian'
'Roubeau, Olivier'
'Arom&#xed;, Guillem'
'Aguil&#xe0;, David'

_publ_section_title
;
 Self-assembly of a supramolecular spin-crossover tetrahedron.
;
_journal_issue 23
_journal_name_full 'Dalton transactions (Cambridge, England : 2003)'
_journal_page_first 9792
_journal_page_last 9797
_journal_paper_doi 10.1039/d4dt00578c
_journal_volume 53
_journal_year 2024
_chemical_formula_moiety 'C39 H30 Fe N12, 2(B F4)'
_chemical_formula_sum 'C39 H30 B2 F8 Fe N12'
_chemical_formula_weight 896.22
_space_group_crystal_system trigonal
_space_group_IT_number 147
_space_group_name_Hall '-P 3'
_space_group_name_H-M_alt 'P -3'
_atom_sites_solution_hydrogens mixed
_atom_sites_solution_primary dual
_audit_creation_date 2024-02-13
_audit_creation_method
;
Olex2 1.5
(compiled 2023.08.24 svn.re1ec1418 for OlexSys, GUI svn.r6817)
;
_audit_update_record
;
2024-02-22 deposited with the CCDC.	2024-05-20 downloaded from the CCDC.
;
_cell_angle_alpha 90
_cell_angle_beta 90
_cell_angle_gamma 120
_cell_formula_units_Z 2
_cell_length_a 15.005(2)
_cell_length_b 15.005(2)
_cell_length_c 10.863(2)
_cell_measurement_reflns_used 41647
_cell_measurement_temperature 100
_cell_measurement_theta_max 31.8
_cell_measurement_theta_min 3.22
_cell_volume 2118.1(6)
_computing_molecular_graphics 'Olex2 1.5 (Dolomanov et al., 2009)'
_computing_publication_material 'Olex2 1.5 (Dolomanov et al., 2009)'
_computing_structure_refinement 'SHELXL 2018/3 (Sheldrick, 2015)'
_computing_structure_solution 'SHELXT 2018/2 (Sheldrick, 2018)'
_diffrn_ambient_temperature 100
_diffrn_measured_fraction_theta_full 0.996
_diffrn_measured_fraction_theta_max 0.882
_diffrn_measurement_device_type MD2M-Maatel
_diffrn_measurement_method '\w scans'
_diffrn_radiation_type Synchrotron
_diffrn_radiation_wavelength 0.72932
_diffrn_reflns_av_R_equivalents 0.1031
_diffrn_reflns_av_unetI/netI 0.0526
_diffrn_reflns_Laue_measured_fraction_full 0.996
_diffrn_reflns_Laue_measured_fraction_max 0.882
_diffrn_reflns_limit_h_max 21
_diffrn_reflns_limit_h_min -21
_diffrn_reflns_limit_k_max 22
_diffrn_reflns_limit_k_min -22
_diffrn_reflns_limit_l_max 15
_diffrn_reflns_limit_l_min -15
_diffrn_reflns_number 41793
_diffrn_reflns_point_group_measured_fraction_full 0.996
_diffrn_reflns_point_group_measured_fraction_max 0.882
_diffrn_reflns_theta_full 25.950
_diffrn_reflns_theta_max 34.196
_diffrn_reflns_theta_min 1.608
_diffrn_source 'XALOC Beamline ALBA Cells'
_diffrn_standards_number 0
_exptl_absorpt_coefficient_mu 0.464
_exptl_absorpt_correction_type none
_exptl_crystal_colour orange
_exptl_crystal_colour_primary orange
_exptl_crystal_density_diffrn 1.405
_exptl_crystal_description block
_exptl_crystal_F_000 912
_exptl_crystal_size_max 0.06
_exptl_crystal_size_mid 0.06
_exptl_crystal_size_min 0.06
_refine_diff_density_max 0.916
_refine_diff_density_min -1.583
_refine_diff_density_rms 0.198
_refine_ls_extinction_method none
_refine_ls_goodness_of_fit_ref 1.087
_refine_ls_hydrogen_treatment mixed
_refine_ls_matrix_type full
_refine_ls_number_parameters 220
_refine_ls_number_reflns 4790
_refine_ls_number_restraints 42
_refine_ls_restrained_S_all 1.100
_refine_ls_R_factor_all 0.0854
_refine_ls_R_factor_gt 0.0826
_refine_ls_shift/su_max 0.000
_refine_ls_shift/su_mean 0.000
_refine_ls_structure_factor_coef Fsqd
_refine_ls_weighting_details 'w=1/[\s^2^(Fo^2^)+(0.1917P)^2^+0.3016P] where P=(Fo^2^+2Fc^2^)/3'
_refine_ls_weighting_scheme calc
_refine_ls_wR_factor_gt 0.2507
_refine_ls_wR_factor_ref 0.2629
_reflns_Friedel_coverage 0.000
_reflns_number_gt 4492
_reflns_number_total 4790
_reflns_threshold_expression 'I > 2\s(I)'
_cod_data_source_file d4dt00578c2.cif
_cod_data_source_block gr5
_cod_depositor_comments 'Adding full bibliography for 7716118--7716126.cif.'
_cod_original_cell_volume 2118.1(7)
_cod_database_code 7716118
_shelx_shelxl_version_number 2018/3
_shelx_space_group_comment
;
The symmetry employed for this shelxl refinement is uniquely defined
by the following loop, which should always be used as a source of
symmetry information in preference to the above space-group names.
They are only intended as comments.
;
_shelx_estimated_absorpt_t_max 0.973
_shelx_estimated_absorpt_t_min 0.973
_olex2_refinement_description
;
1. Fixed Uiso
 At 1.2 times of:
  All C(H) groups
 At 1.5 times of:
  All N(H) groups
2. Restrained distances
 F3-F4
 2.25 with sigma of 0.04
 F3-F5
 2.25 with sigma of 0.04
 F3-F6
 2.25 with sigma of 0.04
 F4-F5
 2.25 with sigma of 0.04
 F4-F6
 2.25 with sigma of 0.04
 F5-F6
 2.25 with sigma of 0.04
 B2-F5 \\sim B2-F4 \\sim B2-F3 \\sim B2-F6
 with sigma of 0.02
3. Uiso/Uaniso restraints and constraints
Uanis(B2) \\sim Ueq, Uanis(F5) \\sim Ueq, Uanis(F4) \\sim Ueq, Uanis(F3) \\sim
Ueq, Uanis(F6) \\sim Ueq: with sigma of 0.01 and sigma for terminal atoms of
0.02
4. Others
 Fixed Sof: F5(0.333333) F4(0.333333) F3(0.333333) F6(0.333333) B2(0.333333)
5.a Aromatic/amide H refined with riding coordinates:
 C7(H7), C13(H13), C11(H11), C10(H10), C1(H1), C4(H4), C12(H12), C2(H2), C3(H3A)
;
_olex2_submission_special_instructions 'No special instructions were received'

loop_
_space_group_symop_operation_xyz
'x, y, z'
'-y, x-y, z'
'-x+y, -x, z'
'-x, -y, -z'
'y, -x+y, -z'
'x-y, x, -z'

loop_
_atom_site_label
_atom_site_type_symbol
_atom_site_fract_x
_atom_site_fract_y
_atom_site_fract_z
_atom_site_U_iso_or_equiv
_atom_site_adp_type
_atom_site_occupancy
_atom_site_site_symmetry_order
_atom_site_calc_flag
_atom_site_refinement_flags_posn
_atom_site_refinement_flags_adp
_atom_site_refinement_flags_occupancy
_atom_site_disorder_assembly
_atom_site_disorder_group
Fe1 Fe 0.333333 0.666667 0.65418(4) 0.04376(18) Uani 1 3 d S T P . .
F1 F 0.36103(15) 0.59615(14) 1.20492(17) 0.0758(5) Uani 1 1 d . . . . .
N3 N 0.33702(12) 0.51564(12) 0.84480(15) 0.0468(3) Uani 1 1 d . . . . .
H3 H 0.283(3) 0.508(3) 0.883(3) 0.070 Uiso 1 1 d . U . . .
N2 N 0.37106(12) 0.57781(12) 0.74699(15) 0.0454(3) Uani 1 1 d . . . . .
F2 F 0.333333 0.666667 1.0336(3) 0.0876(9) Uani 1 3 d S T P . .
N1 N 0.45427(13) 0.68629(13) 0.55466(16) 0.0499(3) Uani 1 1 d . . . . .
N4 N 0.42696(14) 0.28825(14) 1.06657(18) 0.0547(4) Uani 1 1 d . . . . .
C6 C 0.45041(15) 0.57006(15) 0.70123(18) 0.0503(4) Uani 1 1 d . . . . .
C5 C 0.50024(16) 0.63348(16) 0.59397(19) 0.0529(4) Uani 1 1 d . . . . .
C7 C 0.46634(17) 0.50046(17) 0.76989(19) 0.0545(4) Uani 1 1 d . . . . .
H7 H 0.516250 0.480208 0.756327 0.065 Uiso 1 1 calc R U . . .
C8 C 0.39293(15) 0.46770(15) 0.86215(19) 0.0499(4) Uani 1 1 d . . . . .
C9 C 0.37489(16) 0.39720(16) 0.96368(19) 0.0518(4) Uani 1 1 d . . . . .
C13 C 0.29880(18) 0.3714(2) 1.0530(2) 0.0615(5) Uani 1 1 d . . . . .
H13 H 0.256632 0.401984 1.051185 0.074 Uiso 1 1 calc R U . . .
C11 C 0.35045(18) 0.26059(18) 1.1465(2) 0.0588(5) Uani 1 1 d . . . . .
H11 H 0.340120 0.211086 1.207683 0.071 Uiso 1 1 calc R U . . .
C10 C 0.43829(15) 0.35400(15) 0.9759(2) 0.0523(4) Uani 1 1 d . . . . .
H10 H 0.491725 0.371979 0.917436 0.063 Uiso 1 1 calc R U . . .
C1 C 0.49365(18) 0.74600(18) 0.4536(2) 0.0578(4) Uani 1 1 d . . . . .
H1 H 0.461807 0.782792 0.423658 0.069 Uiso 1 1 calc R U . . .
C4 C 0.58592(19) 0.6404(2) 0.5370(2) 0.0634(5) Uani 1 1 d . . . . .
H4 H 0.616526 0.602600 0.567508 0.076 Uiso 1 1 calc R U . . .
C12 C 0.2849(2) 0.3011(2) 1.1443(2) 0.0654(5) Uani 1 1 d . . . . .
H12 H 0.231930 0.280989 1.203870 0.078 Uiso 1 1 calc R U . . .
C2 C 0.5790(2) 0.7554(2) 0.3920(2) 0.0659(5) Uani 1 1 d . . . . .
H2 H 0.604409 0.797610 0.320813 0.079 Uiso 1 1 calc R U . . .
C3 C 0.6266(2) 0.7035(2) 0.4342(3) 0.0701(6) Uani 1 1 d . . . . .
H3A H 0.686063 0.710476 0.394204 0.084 Uiso 1 1 calc R U . . .
B1 B 0.333333 0.666667 1.1608(5) 0.0641(10) Uani 1 3 d S T P . .
F5 F 0.8690(7) 0.7923(7) 0.3544(9) 0.120(3) Uani 0.3333 1 d D U P . .
F4 F 0.7788(9) 0.8040(7) 0.1949(8) 0.130(3) Uani 0.3333 1 d D U P . .
F3 F 0.8270(7) 0.9125(8) 0.3484(11) 0.143(4) Uani 0.3333 1 d D U P . .
F6 F 0.9495(13) 0.9106(16) 0.2415(19) 0.270(10) Uani 0.3333 1 d D U P . .
B2 B 0.8511(9) 0.8494(10) 0.2790(12) 0.101(4) Uani 0.3333 1 d D U P . .

loop_
_atom_site_aniso_label
_atom_site_aniso_U_11
_atom_site_aniso_U_22
_atom_site_aniso_U_33
_atom_site_aniso_U_23
_atom_site_aniso_U_13
_atom_site_aniso_U_12
Fe1 0.0407(2) 0.0407(2) 0.0498(3) 0.000 0.000 0.02037(10)
F1 0.0840(10) 0.0714(9) 0.0849(10) 0.0202(8) 0.0231(8) 0.0486(8)
N3 0.0442(7) 0.0437(7) 0.0548(7) 0.0007(5) 0.0010(5) 0.0237(5)
N2 0.0432(6) 0.0433(6) 0.0516(7) -0.0019(5) -0.0003(5) 0.0231(5)
F2 0.0979(14) 0.0979(14) 0.0672(16) 0.000 0.000 0.0489(7)
N1 0.0473(7) 0.0484(7) 0.0533(7) -0.0013(6) 0.0024(6) 0.0233(6)
N4 0.0547(8) 0.0480(8) 0.0670(9) 0.0003(7) -0.0009(7) 0.0299(7)
C6 0.0502(8) 0.0520(9) 0.0555(9) -0.0020(7) 0.0022(6) 0.0306(7)
C5 0.0507(9) 0.0549(9) 0.0565(9) -0.0007(7) 0.0043(7) 0.0289(8)
C7 0.0570(10) 0.0581(10) 0.0602(9) 0.0020(8) 0.0062(7) 0.0375(8)
C8 0.0482(8) 0.0490(8) 0.0585(9) 0.0008(7) 0.0023(7) 0.0288(7)
C9 0.0508(8) 0.0511(9) 0.0601(9) 0.0027(7) 0.0024(7) 0.0304(7)
C13 0.0571(10) 0.0723(13) 0.0671(12) 0.0121(10) 0.0094(8) 0.0415(10)
C11 0.0576(10) 0.0541(10) 0.0680(11) 0.0061(8) 0.0024(8) 0.0305(8)
C10 0.0484(8) 0.0470(8) 0.0647(10) -0.0012(7) 0.0003(7) 0.0264(7)
C1 0.0578(10) 0.0546(10) 0.0582(10) 0.0034(8) 0.0067(8) 0.0261(8)
C4 0.0598(11) 0.0700(13) 0.0695(12) 0.0025(10) 0.0113(9) 0.0394(11)
C12 0.0628(12) 0.0732(14) 0.0698(12) 0.0137(10) 0.0110(10) 0.0413(11)
C2 0.0636(12) 0.0686(13) 0.0630(11) 0.0095(10) 0.0152(9) 0.0312(11)
C3 0.0664(13) 0.0758(15) 0.0707(13) 0.0076(11) 0.0187(10) 0.0375(12)
B1 0.0606(15) 0.0606(15) 0.071(3) 0.000 0.000 0.0303(7)
F5 0.099(5) 0.123(6) 0.148(7) -0.001(5) 0.030(5) 0.063(5)
F4 0.174(8) 0.092(5) 0.110(5) 0.002(4) 0.032(6) 0.056(5)
F3 0.106(6) 0.123(6) 0.152(8) 0.037(6) -0.019(5) 0.020(5)
F6 0.262(18) 0.309(18) 0.228(15) -0.007(13) 0.041(14) 0.134(14)
B2 0.084(6) 0.092(7) 0.110(7) 0.017(6) 0.023(6) 0.030(5)

loop_
_atom_type_symbol
_atom_type_description
_atom_type_scat_dispersion_real
_atom_type_scat_dispersion_imag
_atom_type_scat_source
C C 0.0034 0.0017 'International Tables Vol C Tables 4.2.6.8 and 6.1.1.4'
H H 0.0000 0.0000 'International Tables Vol C Tables 4.2.6.8 and 6.1.1.4'
B B 0.0017 0.0007 'International Tables Vol C Tables 4.2.6.8 and 6.1.1.4'
F F 0.0186 0.0109 'International Tables Vol C Tables 4.2.6.8 and 6.1.1.4'
Fe Fe 0.3512 0.8903 'International Tables Vol C Tables 4.2.6.8 and 6.1.1.4'
N N 0.0065 0.0035 'International Tables Vol C Tables 4.2.6.8 and 6.1.1.4'

loop_
_geom_angle_atom_site_label_1
_geom_angle_atom_site_label_2
_geom_angle_atom_site_label_3
_geom_angle
_geom_angle_site_symmetry_1
_geom_angle_site_symmetry_3
_geom_angle_publ_flag
N2 Fe1 N2 96.08(6) 3_565 2_665 ?
N2 Fe1 N2 96.08(6) 3_565 . ?
N2 Fe1 N2 96.08(6) 2_665 . ?
N2 Fe1 N1 172.81(6) 2_665 3_565 ?
N2 Fe1 N1 80.20(7) . . ?
N2 Fe1 N1 172.81(6) 3_565 . ?
N2 Fe1 N1 90.45(7) . 3_565 ?
N2 Fe1 N1 90.45(7) 3_565 2_665 ?
N2 Fe1 N1 90.45(7) 2_665 . ?
N2 Fe1 N1 80.20(7) 2_665 2_665 ?
N2 Fe1 N1 172.81(7) . 2_665 ?
N2 Fe1 N1 80.20(7) 3_565 3_565 ?
N1 Fe1 N1 93.62(7) 2_665 . ?
N1 Fe1 N1 93.63(7) 3_565 . ?
N1 Fe1 N1 93.62(7) 2_665 3_565 ?
N2 N3 H3 119(2) . . ?
N2 N3 C8 110.92(15) . . ?
C8 N3 H3 130(2) . . ?
N3 N2 Fe1 137.91(12) . . ?
N3 N2 C6 106.20(15) . . ?
C6 N2 Fe1 115.81(13) . . ?
C5 N1 Fe1 115.65(13) . . ?
C1 N1 Fe1 126.82(15) . . ?
C1 N1 C5 117.53(18) . . ?
C11 N4 C10 118.72(18) . . ?
N2 C6 C5 115.27(17) . . ?
N2 C6 C7 110.86(17) . . ?
C7 C6 C5 133.87(18) . . ?
N1 C5 C6 112.97(17) . . ?
N1 C5 C4 122.8(2) . . ?
C4 C5 C6 124.2(2) . . ?
C6 C7 H7 127.8 . . ?
C8 C7 C6 104.39(16) . . ?
C8 C7 H7 127.8 . . ?
N3 C8 C7 107.62(17) . . ?
N3 C8 C9 123.20(17) . . ?
C7 C8 C9 129.17(17) . . ?
C13 C9 C8 123.82(17) . . ?
C13 C9 C10 117.12(19) . . ?
C10 C9 C8 119.04(18) . . ?
C9 C13 H13 120.0 . . ?
C12 C13 C9 119.9(2) . . ?
C12 C13 H13 120.0 . . ?
N4 C11 H11 118.6 . . ?
N4 C11 C12 122.8(2) . . ?
C12 C11 H11 118.6 . . ?
N4 C10 C9 122.94(19) . . ?
N4 C10 H10 118.5 . . ?
C9 C10 H10 118.5 . . ?
N1 C1 H1 118.9 . . ?
N1 C1 C2 122.3(2) . . ?
C2 C1 H1 118.9 . . ?
C5 C4 H4 120.5 . . ?
C5 C4 C3 119.0(2) . . ?
C3 C4 H4 120.5 . . ?
C13 C12 C11 118.4(2) . . ?
C13 C12 H12 120.8 . . ?
C11 C12 H12 120.8 . . ?
C1 C2 H2 120.1 . . ?
C3 C2 C1 119.8(2) . . ?
C3 C2 H2 120.1 . . ?
C4 C3 H3A 120.7 . . ?
C2 C3 C4 118.6(2) . . ?
C2 C3 H3A 120.7 . . ?
F1 B1 F1 108.9(2) 2_665 . ?
F1 B1 F1 108.9(2) 3_565 . ?
F1 B1 F1 108.9(2) 3_565 2_665 ?
F2 B1 F1 110.0(2) . . ?
F2 B1 F1 110.0(2) . 3_565 ?
F2 B1 F1 110.0(2) . 2_665 ?
F5 B2 F4 118.7(12) . . ?
F5 B2 F3 108.4(10) . . ?
F5 B2 F6 97.0(13) . . ?
F4 B2 F3 107.5(10) . . ?
F4 B2 F6 118.6(14) . . ?
F6 B2 F3 105.5(13) . . ?

loop_
_geom_bond_atom_site_label_1
_geom_bond_atom_site_label_2
_geom_bond_distance
_geom_bond_site_symmetry_2
_geom_bond_publ_flag
Fe1 N2 1.9671(15) 3_565 ?
Fe1 N2 1.9671(16) 2_665 ?
Fe1 N2 1.9671(15) . ?
Fe1 N1 2.0035(17) 3_565 ?
Fe1 N1 2.0035(17) . ?
Fe1 N1 2.0035(17) 2_665 ?
F1 B1 1.401(2) . ?
N3 H3 0.86(4) . ?
N3 N2 1.335(2) . ?
N3 C8 1.364(2) . ?
N2 C6 1.348(2) . ?
F2 B1 1.381(6) . ?
N1 C5 1.354(3) . ?
N1 C1 1.352(3) . ?
N4 C11 1.329(3) . ?
N4 C10 1.344(3) . ?
C6 C5 1.453(3) . ?
C6 C7 1.398(3) . ?
C5 C4 1.383(3) . ?
C7 H7 0.9500 . ?
C7 C8 1.385(3) . ?
C8 C9 1.457(3) . ?
C9 C13 1.398(3) . ?
C9 C10 1.400(3) . ?
C13 H13 0.9500 . ?
C13 C12 1.385(3) . ?
C11 H11 0.9500 . ?
C11 C12 1.391(3) . ?
C10 H10 0.9500 . ?
C1 H1 0.9500 . ?
C1 C2 1.389(3) . ?
C4 H4 0.9500 . ?
C4 C3 1.392(4) . ?
C12 H12 0.9500 . ?
C2 H2 0.9500 . ?
C2 C3 1.372(4) . ?
C3 H3A 0.9500 . ?
F5 B2 1.308(11) . ?
F4 B2 1.317(12) . ?
F3 B2 1.393(12) . ?
F6 B2 1.353(13) . ?

loop_
_geom_torsion_atom_site_label_1
_geom_torsion_atom_site_label_2
_geom_torsion_atom_site_label_3
_geom_torsion_atom_site_label_4
_geom_torsion
_geom_torsion_site_symmetry_1
_geom_torsion_site_symmetry_2
_geom_torsion_site_symmetry_3
_geom_torsion_site_symmetry_4
_geom_torsion_publ_flag
Fe1 N2 C6 C5 3.5(2) . . . . ?
Fe1 N2 C6 C7 -176.40(14) . . . . ?
Fe1 N1 C5 C6 1.2(2) . . . . ?
Fe1 N1 C5 C4 -178.58(19) . . . . ?
Fe1 N1 C1 C2 179.10(19) . . . . ?
N3 N2 C6 C5 -179.17(17) . . . . ?
N3 N2 C6 C7 0.9(2) . . . . ?
N3 C8 C9 C13 0.2(3) . . . . ?
N3 C8 C9 C10 -178.15(19) . . . . ?
N2 N3 C8 C7 -0.4(2) . . . . ?
N2 N3 C8 C9 178.46(18) . . . . ?
N2 C6 C5 N1 -3.1(3) . . . . ?
N2 C6 C5 C4 176.8(2) . . . . ?
N2 C6 C7 C8 -1.2(2) . . . . ?
N1 C5 C4 C3 -0.5(4) . . . . ?
N1 C1 C2 C3 -0.5(4) . . . . ?
N4 C11 C12 C13 1.5(4) . . . . ?
C6 C5 C4 C3 179.7(2) . . . . ?
C6 C7 C8 N3 0.9(2) . . . . ?
C6 C7 C8 C9 -177.8(2) . . . . ?
C5 N1 C1 C2 -1.0(3) . . . . ?
C5 C6 C7 C8 179.0(2) . . . . ?
C5 C4 C3 C2 -1.0(4) . . . . ?
C7 C6 C5 N1 176.8(2) . . . . ?
C7 C6 C5 C4 -3.4(4) . . . . ?
C7 C8 C9 C13 178.8(2) . . . . ?
C7 C8 C9 C10 0.5(3) . . . . ?
C8 N3 N2 Fe1 176.11(15) . . . . ?
C8 N3 N2 C6 -0.3(2) . . . . ?
C8 C9 C13 C12 178.0(2) . . . . ?
C8 C9 C10 N4 -179.90(19) . . . . ?
C9 C13 C12 C11 2.2(4) . . . . ?
C13 C9 C10 N4 1.7(3) . . . . ?
C11 N4 C10 C9 1.9(3) . . . . ?
C10 N4 C11 C12 -3.6(4) . . . . ?
C10 C9 C13 C12 -3.7(4) . . . . ?
C1 N1 C5 C6 -178.63(19) . . . . ?
C1 N1 C5 C4 1.5(3) . . . . ?
C1 C2 C3 C4 1.5(4) . . . . ?
